data_4024789
loop_
_publ_author_name
'Singh, Vishwakarma'
'Sahu, Pramod K.'
'Sahu, Bharat C.'
'Mobin, Shaikh M.'

_publ_section_title
;
 Diels--Alder Cycloaddition and Ring-Closing Metathesis:
 A Versatile, Stereoselective, and General Route to Embellished Bridged
 Bicyclic Systems, Carbocyclic Framework of Secoatisanes, and Homologues
;
_journal_coden_ASTM JOCEAH
_journal_issue 16
_journal_name_full 'Journal of Organic Chemistry'
_journal_page_first 6092
_journal_page_last 6104
_journal_paper_doi 10.1021/jo901279g
_journal_volume 74
_journal_year 2009
_chemical_formula_sum 'C13 H16 O2'
_chemical_formula_weight 204.25
_space_group_IT_number 2
_symmetry_cell_setting triclinic
_symmetry_space_group_name_Hall '-P 1'
_symmetry_space_group_name_H-M 'P -1'
_atom_sites_solution_hydrogens geom
_atom_sites_solution_primary direct
_atom_sites_solution_secondary difmap
_audit_creation_method SHELXL-97
_cell_angle_alpha 79.263(13)
_cell_angle_beta 70.219(10)
_cell_angle_gamma 80.475(12)
_cell_formula_units_Z 2
_cell_length_a 8.1475(9)
_cell_length_b 8.2598(17)
_cell_length_c 8.4000(10)
_cell_measurement_reflns_used 25
_cell_measurement_temperature 293(2)
_cell_measurement_theta_max 15.6800
_cell_measurement_theta_min 9.7600
_cell_volume 519.41(14)
_computing_cell_refinement 'Argus (Nonius, MACH3 software)'
_computing_data_collection 'Argus (Nonius, MACH3 software)'
_computing_data_reduction 'Maxus (Nonius software)'
_computing_molecular_graphics Ortep
_computing_publication_material Shelx97
_computing_structure_refinement 'SHELXL-97 (Sheldrick, 1997)'
_computing_structure_solution 'SHELXS-97 (Sheldrick, 1990)'
_diffrn_ambient_temperature 293(2)
_diffrn_measured_fraction_theta_full 0.993
_diffrn_measured_fraction_theta_max 0.993
_diffrn_measurement_device_type 'Nonius MACH3'
_diffrn_measurement_method \w/q-scan
_diffrn_radiation_monochromator graphite
_diffrn_radiation_source 'fine-focus sealed tube'
_diffrn_radiation_type MoK\a
_diffrn_radiation_wavelength 0.71073
_diffrn_reflns_av_R_equivalents 0.0339
_diffrn_reflns_av_sigmaI/netI 0.0346
_diffrn_reflns_limit_h_max 9
_diffrn_reflns_limit_h_min -9
_diffrn_reflns_limit_k_max 0
_diffrn_reflns_limit_k_min -9
_diffrn_reflns_limit_l_max 9
_diffrn_reflns_limit_l_min -9
_diffrn_reflns_number 1946
_diffrn_reflns_theta_full 24.96
_diffrn_reflns_theta_max 24.96
_diffrn_reflns_theta_min 2.67
_diffrn_standards_decay_% <3%
_diffrn_standards_interval_time 3600
_diffrn_standards_number 3
_exptl_absorpt_coefficient_mu 0.086
_exptl_absorpt_correction_T_max 0.9746
_exptl_absorpt_correction_T_min 0.9663
_exptl_absorpt_correction_type psi-scan
_exptl_crystal_colour colourless
_exptl_crystal_density_diffrn 1.300
_exptl_crystal_density_method 'not measured'
_exptl_crystal_description block
_exptl_crystal_F_000 218
_exptl_crystal_size_max 0.40
_exptl_crystal_size_mid 0.35
_exptl_crystal_size_min 0.30
_refine_diff_density_max 0.668
_refine_diff_density_min -0.341
_refine_diff_density_rms 0.073
_refine_ls_extinction_method none
_refine_ls_goodness_of_fit_ref 1.077
_refine_ls_hydrogen_treatment mixed
_refine_ls_matrix_type full
_refine_ls_number_parameters 141
_refine_ls_number_reflns 1811
_refine_ls_number_restraints 0
_refine_ls_restrained_S_all 1.077
_refine_ls_R_factor_all 0.0939
_refine_ls_R_factor_gt 0.0629
_refine_ls_shift/su_max 0.000
_refine_ls_shift/su_mean 0.000
_refine_ls_structure_factor_coef Fsqd
_refine_ls_weighting_details 'w=1/[\s^2^(Fo^2^)+(0.1199P)^2^+0.1062P] where P=(Fo^2^+2Fc^2^)/3'
_refine_ls_weighting_scheme calc
_refine_ls_wR_factor_gt 0.1698
_refine_ls_wR_factor_ref 0.1912
_reflns_number_gt 1321
_reflns_number_total 1811
_reflns_threshold_expression >2sigma(I)
_cod_data_source_file jo901279g_si_003.cif
_cod_data_source_block vks19a
_cod_depositor_comments
;
The following automatic conversions were performed:
'_symmetry_cell_setting' value 'Triclinic' changed to 'triclinic'
according to '/home/saulius/struct/CIF-dictionaries/cif_core.dic'
dictionary named 'cif_core.dic' version 2.4.1 from
2010-06-29.

'_exptl_absorpt_correction_type' value 'Psi-scan' changed to
'psi-scan' according to
'/home/saulius/struct/CIF-dictionaries/cif_core.dic' dictionary named
'cif_core.dic' version 2.4.1 from 2010-06-29.

Automatic conversion script
Id: cif_fix_enum 1527 2010-12-29 10:47:43Z saulius 

The following automatic conversions were performed:

'_refine_ls_weighting_scheme' value 'calc
w=1/[\s^2^(Fo^2^)+(0.1199P)^2^+0.1062P] where P=(Fo^2^+2Fc^2^)/3' was
changed to 'calc'. New tag '_refine_ls_weighting_details' was
created. The value of the new tag was set to
'w=1/[\s^2^(Fo^2^)+(0.1199P)^2^+0.1062P] where P=(Fo^2^+2Fc^2^)/3'.

Automatic conversion script
Id: cif_fix_values 3143 2015-03-26 13:38:13Z robertas 
;
_cod_database_code 4024789

loop_
_symmetry_equiv_pos_as_xyz
'x, y, z'
'-x, -y, -z'

loop_
_atom_site_label
_atom_site_type_symbol
_atom_site_fract_x
_atom_site_fract_y
_atom_site_fract_z
_atom_site_U_iso_or_equiv
_atom_site_adp_type
_atom_site_occupancy
_atom_site_calc_flag
_atom_site_refinement_flags
_atom_site_disorder_assembly
_atom_site_disorder_group
O1 O 0.1028(3) 1.5752(2) 0.2181(3) 0.0545(6) Uani 1 d . . .
O2 O 0.3957(3) 0.9129(2) 0.3096(3) 0.0547(6) Uani 1 d . . .
C1 C 0.2755(3) 1.4924(3) 0.2130(3) 0.0412(7) Uani 1 d . . .
C2 C 0.3079(3) 1.4972(3) 0.3769(4) 0.0458(7) Uani 1 d . . .
H2 H 0.3255 1.5983 0.3986 0.055 Uiso 1 calc R . .
C3 C 0.3128(3) 1.3660(4) 0.4922(4) 0.0452(7) Uani 1 d . . .
H3 H 0.3327 1.3810 0.5910 0.054 Uiso 1 calc R . .
C4 C 0.2890(3) 1.1956(3) 0.4763(3) 0.0403(6) Uani 1 d . . .
H4A H 0.2025 1.1516 0.5803 0.048 Uiso 1 calc R . .
H4B H 0.3990 1.1256 0.4663 0.048 Uiso 1 calc R . .
C5 C 0.2306(3) 1.1858(3) 0.3246(3) 0.0309(6) Uani 1 d . . .
C6 C 0.3090(3) 1.3162(3) 0.1663(3) 0.0348(6) Uani 1 d . . .
H6 H 0.4364 1.2868 0.1277 0.042 Uiso 1 calc R . .
C7 C 0.2424(3) 1.3019(3) 0.0179(3) 0.0432(7) Uani 1 d . . .
H7A H 0.1783 1.4063 -0.0125 0.052 Uiso 1 calc R . .
H7B H 0.3416 1.2782 -0.0816 0.052 Uiso 1 calc R . .
C8 C 0.1217(3) 1.1624(3) 0.0715(3) 0.0410(6) Uani 1 d . . .
H8 H 0.0746 1.1542 -0.0193 0.049 Uiso 1 calc R . .
C9 C -0.0241(3) 1.1977(3) 0.2341(3) 0.0346(6) Uani 1 d . . .
C10 C 0.0328(3) 1.2063(3) 0.3619(3) 0.0326(6) Uani 1 d . . .
H10 H -0.0444 1.2239 0.4693 0.039 Uiso 1 calc R . .
C11 C 0.2960(3) 1.0187(3) 0.2572(3) 0.0374(6) Uani 1 d . . .
C12 C 0.2303(4) 1.0002(3) 0.1156(4) 0.0454(7) Uani 1 d . . .
H12A H 0.1583 0.9093 0.1511 0.055 Uiso 1 calc R . .
H12B H 0.3287 0.9758 0.0157 0.055 Uiso 1 calc R . .
C13 C -0.2129(3) 1.2197(4) 0.2395(4) 0.0474(7) Uani 1 d . . .
H13A H -0.2875 1.2400 0.3516 0.057 Uiso 1 calc R . .
H13B H -0.2402 1.1210 0.2135 0.057 Uiso 1 calc R . .
H13C H -0.2313 1.3121 0.1569 0.057 Uiso 1 calc R . .
H101 H 0.028(6) 1.527(5) 0.311(5) 0.091(14) Uiso 1 d . . .

loop_
_atom_site_aniso_label
_atom_site_aniso_U_11
_atom_site_aniso_U_22
_atom_site_aniso_U_33
_atom_site_aniso_U_23
_atom_site_aniso_U_13
_atom_site_aniso_U_12
O1 0.0441(12) 0.0390(11) 0.0752(15) -0.0043(10) -0.0210(11) 0.0102(9)
O2 0.0525(12) 0.0369(10) 0.0714(14) -0.0089(9) -0.0239(11) 0.0142(9)
C1 0.0328(13) 0.0343(13) 0.0526(16) -0.0058(11) -0.0103(11) -0.0001(10)
C2 0.0376(14) 0.0367(15) 0.0665(19) -0.0218(13) -0.0151(13) 0.0001(11)
C3 0.0373(14) 0.0564(17) 0.0477(16) -0.0223(13) -0.0173(12) 0.0034(12)
C4 0.0363(14) 0.0451(15) 0.0402(14) -0.0049(11) -0.0157(11) 0.0002(11)
C5 0.0263(12) 0.0297(12) 0.0342(13) -0.0055(10) -0.0074(9) 0.0004(9)
C6 0.0256(12) 0.0346(13) 0.0373(13) -0.0041(10) -0.0029(10) -0.0003(10)
C7 0.0434(15) 0.0505(16) 0.0301(13) -0.0031(11) -0.0059(11) -0.0045(12)
C8 0.0375(14) 0.0497(15) 0.0366(14) -0.0112(11) -0.0127(11) 0.0005(11)
C9 0.0305(13) 0.0320(13) 0.0396(13) -0.0042(10) -0.0111(10) 0.0000(10)
C10 0.0262(12) 0.0296(12) 0.0352(13) -0.0047(9) -0.0026(10) 0.0009(9)
C11 0.0273(12) 0.0347(13) 0.0433(14) -0.0049(10) -0.0043(10) 0.0003(10)
C12 0.0410(15) 0.0449(16) 0.0502(16) -0.0229(12) -0.0089(12) 0.0021(12)
C13 0.0334(14) 0.0531(16) 0.0578(18) -0.0064(13) -0.0200(13) -0.0004(12)

loop_
_atom_type_symbol
_atom_type_description
_atom_type_scat_dispersion_real
_atom_type_scat_dispersion_imag
_atom_type_scat_source
C C 0.0033 0.0016 'International Tables Vol C Tables 4.2.6.8 and 6.1.1.4'
H H 0.0000 0.0000 'International Tables Vol C Tables 4.2.6.8 and 6.1.1.4'
O O 0.0106 0.0060 'International Tables Vol C Tables 4.2.6.8 and 6.1.1.4'

loop_
_geom_angle_atom_site_label_1
_geom_angle_atom_site_label_2
_geom_angle_atom_site_label_3
_geom_angle
_geom_angle_site_symmetry_1
_geom_angle_site_symmetry_3
_geom_angle_publ_flag
C1 O1 H101 107(3) . . ?
O1 C1 C2 110.0(2) . . ?
O1 C1 C6 113.7(2) . . ?
C2 C1 C6 112.3(2) . . ?
C3 C2 C1 123.6(2) . . ?
C3 C2 H2 118.2 . . ?
C1 C2 H2 118.2 . . ?
C2 C3 C4 124.9(2) . . ?
C2 C3 H3 117.6 . . ?
C4 C3 H3 117.6 . . ?
C3 C4 C5 114.3(2) . . ?
C3 C4 H4A 108.7 . . ?
C5 C4 H4A 108.7 . . ?
C3 C4 H4B 108.7 . . ?
C5 C4 H4B 108.7 . . ?
H4A C4 H4B 107.6 . . ?
C10 C5 C4 114.57(19) . . ?
C10 C5 C11 105.37(18) . . ?
C4 C5 C11 112.13(19) . . ?
C10 C5 C6 107.55(18) . . ?
C4 C5 C6 112.53(19) . . ?
C11 C5 C6 103.89(18) . . ?
C1 C6 C7 113.4(2) . . ?
C1 C6 C5 112.0(2) . . ?
C7 C6 C5 110.01(19) . . ?
C1 C6 H6 107.0 . . ?
C7 C6 H6 107.0 . . ?
C5 C6 H6 107.0 . . ?
C8 C7 C6 110.10(19) . . ?
C8 C7 H7A 109.6 . . ?
C6 C7 H7A 109.6 . . ?
C8 C7 H7B 109.6 . . ?
C6 C7 H7B 109.6 . . ?
H7A C7 H7B 108.2 . . ?
C9 C8 C12 107.3(2) . . ?
C9 C8 C7 108.0(2) . . ?
C12 C8 C7 107.4(2) . . ?
C9 C8 H8 111.3 . . ?
C12 C8 H8 111.3 . . ?
C7 C8 H8 111.3 . . ?
C10 C9 C13 126.0(2) . . ?
C10 C9 C8 113.6(2) . . ?
C13 C9 C8 120.3(2) . . ?
C9 C10 C5 116.7(2) . . ?
C9 C10 H10 121.6 . . ?
C5 C10 H10 121.6 . . ?
O2 C11 C12 123.0(2) . . ?
O2 C11 C5 123.5(2) . . ?
C12 C11 C5 113.5(2) . . ?
C11 C12 C8 109.0(2) . . ?
C11 C12 H12A 109.9 . . ?
C8 C12 H12A 109.9 . . ?
C11 C12 H12B 109.9 . . ?
C8 C12 H12B 109.9 . . ?
H12A C12 H12B 108.3 . . ?
C9 C13 H13A 109.5 . . ?
C9 C13 H13B 109.5 . . ?
H13A C13 H13B 109.5 . . ?
C9 C13 H13C 109.5 . . ?
H13A C13 H13C 109.5 . . ?
H13B C13 H13C 109.5 . . ?

loop_
_geom_bond_atom_site_label_1
_geom_bond_atom_site_label_2
_geom_bond_distance
_geom_bond_site_symmetry_2
_geom_bond_publ_flag
O1 C1 1.449(3) . ?
O1 H101 0.88(4) . ?
O2 C11 1.217(3) . ?
C1 C2 1.496(4) . ?
C1 C6 1.535(3) . ?
C2 C3 1.317(4) . ?
C2 H2 0.9300 . ?
C3 C4 1.488(4) . ?
C3 H3 0.9300 . ?
C4 C5 1.522(3) . ?
C4 H4A 0.9700 . ?
C4 H4B 0.9700 . ?
C5 C10 1.521(3) . ?
C5 C11 1.534(3) . ?
C5 C6 1.567(3) . ?
C6 C7 1.547(3) . ?
C6 H6 0.9800 . ?
C7 C8 1.543(4) . ?
C7 H7A 0.9700 . ?
C7 H7B 0.9700 . ?
C8 C9 1.516(3) . ?
C8 C12 1.536(4) . ?
C8 H8 0.9800 . ?
C9 C10 1.322(3) . ?
C9 C13 1.505(3) . ?
C10 H10 0.9300 . ?
C11 C12 1.500(4) . ?
C12 H12A 0.9700 . ?
C12 H12B 0.9700 . ?
C13 H13A 0.9600 . ?
C13 H13B 0.9600 . ?
C13 H13C 0.9600 . ?

loop_
_geom_hbond_atom_site_label_D
_geom_hbond_atom_site_label_H
_geom_hbond_atom_site_label_A
_geom_hbond_distance_DH
_geom_hbond_distance_HA
_geom_hbond_distance_DA
_geom_hbond_angle_DHA
_geom_hbond_site_symmetry_A
C2 H2 O2 0.93 2.67 3.527(3) 153.8 1_565

loop_
_geom_torsion_atom_site_label_1
_geom_torsion_atom_site_label_2
_geom_torsion_atom_site_label_3
_geom_torsion_atom_site_label_4
_geom_torsion
_geom_torsion_site_symmetry_1
_geom_torsion_site_symmetry_2
_geom_torsion_site_symmetry_3
_geom_torsion_site_symmetry_4
_geom_torsion_publ_flag
O1 C1 C2 C3 108.9(3) . . . . ?
C6 C1 C2 C3 -18.9(3) . . . . ?
C1 C2 C3 C4 0.6(4) . . . . ?
C2 C3 C4 C5 -8.6(4) . . . . ?
C3 C4 C5 C10 -89.5(3) . . . . ?
C3 C4 C5 C11 150.5(2) . . . . ?
C3 C4 C5 C6 33.8(3) . . . . ?
O1 C1 C6 C7 43.0(3) . . . . ?
C2 C1 C6 C7 168.71(19) . . . . ?
O1 C1 C6 C5 -82.3(3) . . . . ?
C2 C1 C6 C5 43.5(3) . . . . ?
C10 C5 C6 C1 75.1(2) . . . . ?
C4 C5 C6 C1 -52.0(3) . . . . ?
C11 C5 C6 C1 -173.51(19) . . . . ?
C10 C5 C6 C7 -51.9(2) . . . . ?
C4 C5 C6 C7 -179.06(19) . . . . ?
C11 C5 C6 C7 59.4(2) . . . . ?
C1 C6 C7 C8 -127.0(2) . . . . ?
C5 C6 C7 C8 -0.7(3) . . . . ?
C6 C7 C8 C9 55.3(3) . . . . ?
C6 C7 C8 C12 -60.1(3) . . . . ?
C12 C8 C9 C10 56.6(3) . . . . ?
C7 C8 C9 C10 -58.9(3) . . . . ?
C12 C8 C9 C13 -123.5(2) . . . . ?
C7 C8 C9 C13 121.0(2) . . . . ?
C13 C9 C10 C5 -177.9(2) . . . . ?
C8 C9 C10 C5 2.0(3) . . . . ?
C4 C5 C10 C9 -179.6(2) . . . . ?
C11 C5 C10 C9 -55.9(3) . . . . ?
C6 C5 C10 C9 54.5(3) . . . . ?
C10 C5 C11 O2 -131.4(2) . . . . ?
C4 C5 C11 O2 -6.1(3) . . . . ?
C6 C5 C11 O2 115.7(3) . . . . ?
C10 C5 C11 C12 50.7(2) . . . . ?
C4 C5 C11 C12 175.9(2) . . . . ?
C6 C5 C11 C12 -62.3(2) . . . . ?
O2 C11 C12 C8 -174.8(2) . . . . ?
C5 C11 C12 C8 3.1(3) . . . . ?
C9 C8 C12 C11 -56.9(3) . . . . ?
C7 C8 C12 C11 59.0(3) . . . . ?
